data_4101655
loop_
_publ_author_name
'Miller, Kevin L.'
'Williams, Bryan N.'
'Benitez, Diego'
'Carver, Colin T.'
'Ogilby, Kevin R.'
'Tkatchouk, Ekaterina'
'Goddard, 3rd, William A.'
'Diaconescu, Paula L.'

_publ_section_title
;
 Dearomatization reactions of N-heterocycles mediated by group 3
 complexes.
;
_journal_issue 1
_journal_name_full 'Journal of the American Chemical Society'
_journal_page_first 342
_journal_page_last 355
_journal_paper_doi 10.1021/ja908489p
_journal_volume 132
_journal_year 2010
_chemical_formula_moiety 'C37 H54 Fe N5 Si2 Y'
_chemical_formula_sum 'C37 H54 Fe N5 Si2 Y'
_chemical_formula_weight 769.79
_chemical_name_systematic
; 
 ? 
;
_space_group_IT_number 15
_symmetry_cell_setting monoclinic
_symmetry_space_group_name_Hall '-C 2yc'
_symmetry_space_group_name_H-M 'C 1 2/c 1'
_atom_sites_solution_hydrogens geom
_atom_sites_solution_primary direct
_atom_sites_solution_secondary difmap
_audit_creation_method SHELXL-97
_cell_angle_alpha 90.00
_cell_angle_beta 99.4070(10)
_cell_angle_gamma 90.00
_cell_formula_units_Z 4
_cell_length_a 27.282(3)
_cell_length_b 13.0297(15)
_cell_length_c 14.8077(17)
_cell_measurement_reflns_used 3654
_cell_measurement_temperature 100(2)
_cell_measurement_theta_max 24.18
_cell_measurement_theta_min 3.83
_cell_volume 5193.0(10)
_computing_cell_refinement 'Bruker APEX11'
_computing_data_collection 'Bruker APEX11'
_computing_data_reduction 'Bruker SAINT'
_computing_molecular_graphics 'Bruker SHELXTL'
_computing_publication_material 'Bruker SHELXTL'
_computing_structure_refinement 'SHELXL-97 (Sheldrick, 1997)'
_computing_structure_solution 'SHELXS-97 (Sheldrick, 1990)'
_diffrn_ambient_temperature 100(2)
_diffrn_measured_fraction_theta_full 0.996
_diffrn_measured_fraction_theta_max 0.995
_diffrn_measurement_device_type 'CCD area detector'
_diffrn_measurement_method 'phi and omega scans'
_diffrn_radiation_monochromator graphite
_diffrn_radiation_source 'fine-focus sealed tube'
_diffrn_radiation_type MoK\a
_diffrn_radiation_wavelength 0.71073
_diffrn_reflns_av_R_equivalents 0.0563
_diffrn_reflns_av_sigmaI/netI 0.0599
_diffrn_reflns_limit_h_max 36
_diffrn_reflns_limit_h_min -36
_diffrn_reflns_limit_k_max 17
_diffrn_reflns_limit_k_min -17
_diffrn_reflns_limit_l_max 19
_diffrn_reflns_limit_l_min -19
_diffrn_reflns_number 22822
_diffrn_reflns_theta_full 25.00
_diffrn_reflns_theta_max 28.26
_diffrn_reflns_theta_min 3.84
_exptl_absorpt_coefficient_mu 1.461
_exptl_absorpt_correction_T_max 0.9714
_exptl_absorpt_correction_T_min 0.8442
_exptl_absorpt_correction_type multi-scan
_exptl_absorpt_process_details 'Sadabs (Bruker)'
_exptl_crystal_colour orange
_exptl_crystal_density_diffrn 0.985
_exptl_crystal_density_method 'not measured'
_exptl_crystal_description block
_exptl_crystal_F_000 1616
_exptl_crystal_size_max 0.12
_exptl_crystal_size_mid 0.08
_exptl_crystal_size_min 0.02
_refine_diff_density_max 1.050
_refine_diff_density_min -0.516
_refine_diff_density_rms 0.149
_refine_ls_extinction_method none
_refine_ls_goodness_of_fit_ref 1.196
_refine_ls_hydrogen_treatment mixed
_refine_ls_matrix_type full
_refine_ls_number_parameters 219
_refine_ls_number_reflns 6404
_refine_ls_number_restraints 0
_refine_ls_restrained_S_all 1.196
_refine_ls_R_factor_all 0.0988
_refine_ls_R_factor_gt 0.0627
_refine_ls_shift/su_max 0.006
_refine_ls_shift/su_mean 0.001
_refine_ls_structure_factor_coef Fsqd
_refine_ls_weighting_details 'calc w=1/[\s^2^(Fo^2^)+(0.1178P)^2^+8.1972P] where P=(Fo^2^+2Fc^2^)/3'
_refine_ls_weighting_scheme calc
_refine_ls_wR_factor_gt 0.2125
_refine_ls_wR_factor_ref 0.2318
_reflns_number_gt 4441
_reflns_number_total 6404
_reflns_threshold_expression >2sigma(I)
_cod_data_source_file ja908489p_si_002.cif
_cod_data_source_block 4'Y-1,5-(py)2
_cod_original_cell_volume 5192.9(10)
_cod_original_sg_symbol_H-M 'C 2/c'
_cod_database_code 4101655

loop_
_symmetry_equiv_pos_as_xyz
'x, y, z'
'-x, y, -z+1/2'
'x+1/2, y+1/2, z'
'-x+1/2, y+1/2, -z+1/2'
'-x, -y, -z'
'x, -y, z-1/2'
'-x+1/2, -y+1/2, -z'
'x+1/2, -y+1/2, z-1/2'

loop_
_atom_site_label
_atom_site_type_symbol
_atom_site_fract_x
_atom_site_fract_y
_atom_site_fract_z
_atom_site_U_iso_or_equiv
_atom_site_adp_type
_atom_site_occupancy
_atom_site_symmetry_multiplicity
_atom_site_calc_flag
_atom_site_refinement_flags
_atom_site_disorder_assembly
_atom_site_disorder_group
Y1 Y 0.5000 0.74244(4) 0.7500 0.0271(2) Uani 1 2 d S . .
Fe1 Fe 0.5000 0.99849(6) 0.7500 0.0251(2) Uani 1 2 d S . .
Si1 Si 0.62207(6) 0.76942(13) 0.90134(11) 0.0454(4) Uani 1 1 d . . .
N1 N 0.45475(16) 0.7215(3) 0.8826(3) 0.0366(9) Uani 1 1 d . . .
N2 N 0.56529(14) 0.8080(3) 0.8432(3) 0.0312(9) Uani 1 1 d . . .
N3 N 0.5000 0.5652(4) 0.7500 0.0368(13) Uani 1 2 d S . .
C1 C 0.4727(2) 0.6537(4) 0.9484(4) 0.0479(14) Uani 1 1 d . . .
H1A H 0.5019 0.6168 0.9417 0.057 Uiso 1 1 calc R . .
C2 C 0.4514(3) 0.6346(4) 1.0245(4) 0.0565(17) Uani 1 1 d . . .
H2A H 0.4653 0.5853 1.0686 0.068 Uiso 1 1 calc R . .
C3 C 0.4091(3) 0.6887(5) 1.0355(4) 0.0537(15) Uani 1 1 d . . .
H3B H 0.3930 0.6769 1.0868 0.064 Uiso 1 1 calc R . .
C4 C 0.3912(2) 0.7599(5) 0.9702(4) 0.0522(15) Uani 1 1 d . . .
H4A H 0.3626 0.7993 0.9766 0.063 Uiso 1 1 calc R . .
C5 C 0.4145(2) 0.7745(4) 0.8948(4) 0.0397(12) Uani 1 1 d . . .
H5A H 0.4014 0.8241 0.8503 0.048 Uiso 1 1 calc R . .
C6 C 0.55472(16) 0.9139(3) 0.8381(3) 0.0268(9) Uani 1 1 d . . .
C7 C 0.57597(17) 0.9898(4) 0.7855(3) 0.0322(10) Uani 1 1 d . . .
H7A H 0.5999 0.9758 0.7424 0.039 Uiso 1 1 calc R . .
C8 C 0.55818(18) 1.0884(4) 0.8062(3) 0.0346(11) Uani 1 1 d . . .
H8A H 0.5679 1.1553 0.7813 0.042 Uiso 1 1 calc R . .
C9 C 0.52459(18) 1.0751(3) 0.8689(3) 0.0324(10) Uani 1 1 d . . .
H9A H 0.5065 1.1310 0.8960 0.039 Uiso 1 1 calc R . .
C10 C 0.52158(17) 0.9674(3) 0.8873(3) 0.0278(9) Uani 1 1 d . . .
H10A H 0.5003 0.9352 0.9285 0.033 Uiso 1 1 calc R . .
C11 C 0.6740(3) 0.7997(10) 0.8346(5) 0.106(4) Uani 1 1 d . . .
H11A H 0.6660 0.7708 0.7728 0.159 Uiso 1 1 calc R . .
H11B H 0.7051 0.7696 0.8659 0.159 Uiso 1 1 calc R . .
H11C H 0.6778 0.8742 0.8305 0.159 Uiso 1 1 calc R . .
C12 C 0.6396(2) 0.8306(5) 1.0184(4) 0.0447(13) Uani 1 1 d . . .
C13 C 0.5989(3) 0.8122(9) 1.0742(5) 0.089(3) Uani 1 1 d . . .
H13A H 0.6099 0.8356 1.1372 0.134 Uiso 1 1 calc R . .
H13B H 0.5913 0.7387 1.0745 0.134 Uiso 1 1 calc R . .
H13C H 0.5691 0.8503 1.0474 0.134 Uiso 1 1 calc R . .
C14 C 0.6480(3) 0.9462(6) 1.0121(6) 0.089(3) Uani 1 1 d . . .
H14A H 0.6631 0.9724 1.0723 0.134 Uiso 1 1 calc R . .
H14B H 0.6161 0.9805 0.9923 0.134 Uiso 1 1 calc R . .
H14C H 0.6703 0.9597 0.9678 0.134 Uiso 1 1 calc R . .
C15 C 0.6886(3) 0.7839(6) 1.0680(5) 0.071(2) Uani 1 1 d . . .
H15A H 0.6988 0.8193 1.1265 0.106 Uiso 1 1 calc R . .
H15B H 0.7145 0.7920 1.0298 0.106 Uiso 1 1 calc R . .
H15C H 0.6838 0.7108 1.0793 0.106 Uiso 1 1 calc R . .
C16 C 0.6180(4) 0.6274(6) 0.9202(7) 0.122(5) Uani 1 1 d . . .
H16A H 0.5998 0.6145 0.9710 0.183 Uiso 1 1 calc R . .
H16B H 0.6515 0.5987 0.9351 0.183 Uiso 1 1 calc R . .
H16C H 0.6004 0.5949 0.8645 0.183 Uiso 1 1 calc R . .
C17 C 0.5398(2) 0.5070(4) 0.7328(4) 0.0427(13) Uani 1 1 d . . .
H17A H 0.5682 0.5431 0.7205 0.051 Uiso 1 1 calc R . .
C18 C 0.5420(3) 0.4024(4) 0.7318(4) 0.0573(17) Uani 1 1 d . . .
H18A H 0.5715 0.3705 0.7191 0.069 Uiso 1 1 calc R . .
C19 C 0.5000 0.3359(6) 0.7500 0.062(3) Uani 1 2 d S . .
H19A H 0.508(2) 0.285(5) 0.811(5) 0.065(19) Uiso 1 1 d . . .

loop_
_atom_site_aniso_label
_atom_site_aniso_U_11
_atom_site_aniso_U_22
_atom_site_aniso_U_33
_atom_site_aniso_U_23
_atom_site_aniso_U_13
_atom_site_aniso_U_12
Y1 0.0331(4) 0.0189(3) 0.0282(3) 0.000 0.0018(2) 0.000
Fe1 0.0307(5) 0.0192(4) 0.0260(5) 0.000 0.0062(4) 0.000
Si1 0.0399(8) 0.0512(9) 0.0407(8) -0.0116(7) -0.0064(6) 0.0190(7)
N1 0.045(2) 0.032(2) 0.034(2) 0.0022(17) 0.0088(19) -0.0022(18)
N2 0.032(2) 0.026(2) 0.033(2) -0.0012(16) -0.0012(16) 0.0041(16)
N3 0.046(4) 0.024(3) 0.042(3) 0.000 0.008(3) 0.000
C1 0.067(4) 0.041(3) 0.036(3) 0.005(2) 0.008(3) 0.008(3)
C2 0.097(5) 0.041(3) 0.030(3) 0.005(2) 0.007(3) -0.004(3)
C3 0.077(4) 0.050(4) 0.037(3) 0.000(3) 0.019(3) -0.015(3)
C4 0.054(4) 0.060(4) 0.046(3) -0.003(3) 0.019(3) -0.006(3)
C5 0.045(3) 0.036(3) 0.039(3) 0.003(2) 0.009(2) -0.003(2)
C6 0.030(2) 0.024(2) 0.025(2) -0.0019(17) -0.0011(17) -0.0028(18)
C7 0.028(2) 0.034(2) 0.034(2) -0.007(2) 0.0057(19) -0.0071(19)
C8 0.041(3) 0.028(2) 0.035(3) -0.003(2) 0.005(2) -0.011(2)
C9 0.041(3) 0.025(2) 0.031(2) -0.0046(18) 0.005(2) 0.0016(19)
C10 0.030(2) 0.027(2) 0.026(2) -0.0026(17) 0.0030(17) -0.0002(18)
C11 0.040(4) 0.230(11) 0.049(4) 0.002(6) 0.008(3) 0.048(6)
C12 0.042(3) 0.053(3) 0.036(3) -0.005(2) -0.003(2) 0.010(3)
C13 0.072(5) 0.158(9) 0.042(4) 0.008(5) 0.018(4) 0.020(6)
C14 0.098(6) 0.066(5) 0.083(6) -0.019(4) -0.048(5) -0.001(4)
C15 0.062(4) 0.094(5) 0.048(4) -0.011(4) -0.017(3) 0.026(4)
C16 0.132(8) 0.050(4) 0.146(9) -0.032(5) -0.092(7) 0.049(5)
C17 0.062(4) 0.029(3) 0.035(3) -0.002(2) 0.003(2) 0.003(2)
C18 0.097(5) 0.033(3) 0.037(3) -0.006(2) -0.003(3) 0.023(3)
C19 0.110(8) 0.023(3) 0.045(5) 0.000 -0.013(5) 0.000

loop_
_atom_type_symbol
_atom_type_description
_atom_type_scat_dispersion_real
_atom_type_scat_dispersion_imag
_atom_type_scat_source
C C 0.0033 0.0016 'International Tables Vol C Tables 4.2.6.8 and 6.1.1.4'
H H 0.0000 0.0000 'International Tables Vol C Tables 4.2.6.8 and 6.1.1.4'
N N 0.0061 0.0033 'International Tables Vol C Tables 4.2.6.8 and 6.1.1.4'
Si Si 0.0817 0.0704 'International Tables Vol C Tables 4.2.6.8 and 6.1.1.4'
Fe Fe 0.3463 0.8444 'International Tables Vol C Tables 4.2.6.8 and 6.1.1.4'
Y Y -2.7962 3.5667 'International Tables Vol C Tables 4.2.6.8 and 6.1.1.4'

loop_
_geom_angle_atom_site_label_1
_geom_angle_atom_site_label_2
_geom_angle_atom_site_label_3
_geom_angle
_geom_angle_site_symmetry_1
_geom_angle_site_symmetry_3
_geom_angle_publ_flag
N2 Y1 N2 135.08(19) . 2_656 ?
N2 Y1 N3 112.46(10) . . ?
N2 Y1 N3 112.46(10) 2_656 . ?
N2 Y1 N1 90.17(14) . . ?
N2 Y1 N1 94.61(14) 2_656 . ?
N3 Y1 N1 83.74(10) . . ?
N2 Y1 N1 94.61(14) . 2_656 ?
N2 Y1 N1 90.17(14) 2_656 2_656 ?
N3 Y1 N1 83.74(10) . 2_656 ?
N1 Y1 N1 167.48(19) . 2_656 ?
N2 Y1 C6 28.62(13) . . ?
N2 Y1 C6 106.54(13) 2_656 . ?
N3 Y1 C6 140.91(9) . . ?
N1 Y1 C6 90.84(13) . . ?
N1 Y1 C6 98.90(14) 2_656 . ?
N2 Y1 C6 106.54(13) . 2_656 ?
N2 Y1 C6 28.62(13) 2_656 2_656 ?
N3 Y1 C6 140.91(9) . 2_656 ?
N1 Y1 C6 98.90(13) . 2_656 ?
N1 Y1 C6 90.84(13) 2_656 2_656 ?
C6 Y1 C6 78.18(18) . 2_656 ?
N2 Y1 Fe1 67.54(10) . . ?
N2 Y1 Fe1 67.54(10) 2_656 . ?
N3 Y1 Fe1 180.000(1) . . ?
N1 Y1 Fe1 96.26(10) . . ?
N1 Y1 Fe1 96.26(10) 2_656 . ?
C6 Y1 Fe1 39.09(9) . . ?
C6 Y1 Fe1 39.09(9) 2_656 . ?
C8 Fe1 C8 109.8(3) 2_656 . ?
C8 Fe1 C9 101.3(2) 2_656 . ?
C8 Fe1 C9 40.69(19) . . ?
C8 Fe1 C9 40.69(19) 2_656 2_656 ?
C8 Fe1 C9 101.3(2) . 2_656 ?
C9 Fe1 C9 121.4(3) . 2_656 ?
C8 Fe1 C7 40.70(19) 2_656 2_656 ?
C8 Fe1 C7 145.2(2) . 2_656 ?
C9 Fe1 C7 115.02(19) . 2_656 ?
C9 Fe1 C7 68.34(19) 2_656 2_656 ?
C8 Fe1 C7 145.2(2) 2_656 . ?
C8 Fe1 C7 40.70(19) . . ?
C9 Fe1 C7 68.34(19) . . ?
C9 Fe1 C7 115.02(19) 2_656 . ?
C7 Fe1 C7 173.7(3) 2_656 . ?
C8 Fe1 C10 68.43(19) 2_656 2_656 ?
C8 Fe1 C10 126.39(19) . 2_656 ?
C9 Fe1 C10 161.38(19) . 2_656 ?
C9 Fe1 C10 40.93(17) 2_656 2_656 ?
C7 Fe1 C10 67.92(18) 2_656 2_656 ?
C7 Fe1 C10 110.76(18) . 2_656 ?
C8 Fe1 C10 126.39(19) 2_656 . ?
C8 Fe1 C10 68.43(19) . . ?
C9 Fe1 C10 40.93(17) . . ?
C9 Fe1 C10 161.38(19) 2_656 . ?
C7 Fe1 C10 110.76(18) 2_656 . ?
C7 Fe1 C10 67.92(18) . . ?
C10 Fe1 C10 157.4(2) 2_656 . ?
C8 Fe1 C6 67.96(19) 2_656 2_656 ?
C8 Fe1 C6 166.34(18) . 2_656 ?
C9 Fe1 C6 152.07(19) . 2_656 ?
C9 Fe1 C6 67.95(18) 2_656 2_656 ?
C7 Fe1 C6 40.23(18) 2_656 2_656 ?
C7 Fe1 C6 134.95(18) . 2_656 ?
C10 Fe1 C6 39.96(17) 2_656 2_656 ?
C10 Fe1 C6 124.25(17) . 2_656 ?
C8 Fe1 C6 166.34(18) 2_656 . ?
C8 Fe1 C6 67.96(19) . . ?
C9 Fe1 C6 67.95(18) . . ?
C9 Fe1 C6 152.07(19) 2_656 . ?
C7 Fe1 C6 134.95(18) 2_656 . ?
C7 Fe1 C6 40.23(18) . . ?
C10 Fe1 C6 124.25(17) 2_656 . ?
C10 Fe1 C6 39.96(17) . . ?
C6 Fe1 C6 117.5(2) 2_656 . ?
C8 Fe1 Y1 125.09(15) 2_656 . ?
C8 Fe1 Y1 125.09(15) . . ?
C9 Fe1 Y1 119.31(13) . . ?
C9 Fe1 Y1 119.31(13) 2_656 . ?
C7 Fe1 Y1 86.85(13) 2_656 . ?
C7 Fe1 Y1 86.85(13) . . ?
C10 Fe1 Y1 78.68(12) 2_656 . ?
C10 Fe1 Y1 78.68(12) . . ?
C6 Fe1 Y1 58.74(12) 2_656 . ?
C6 Fe1 Y1 58.74(12) . . ?
N2 Si1 C16 107.0(3) . . ?
N2 Si1 C12 114.0(2) . . ?
C16 Si1 C12 106.9(4) . . ?
N2 Si1 C11 111.5(3) . . ?
C16 Si1 C11 110.5(6) . . ?
C12 Si1 C11 106.9(4) . . ?
C5 N1 C1 116.9(5) . . ?
C5 N1 Y1 125.0(3) . . ?
C1 N1 Y1 118.2(4) . . ?
C6 N2 Si1 118.2(3) . . ?
C6 N2 Y1 101.9(3) . . ?
Si1 N2 Y1 139.3(2) . . ?
C17 N3 C17 113.4(6) 2_656 . ?
C17 N3 Y1 123.3(3) 2_656 . ?
C17 N3 Y1 123.3(3) . . ?
N1 C1 C2 124.1(6) . . ?
N1 C1 H1A 118.0 . . ?
C2 C1 H1A 118.0 . . ?
C1 C2 C3 118.5(6) . . ?
C1 C2 H2A 120.8 . . ?
C3 C2 H2A 120.8 . . ?
C4 C3 C2 118.1(6) . . ?
C4 C3 H3B 121.0 . . ?
C2 C3 H3B 121.0 . . ?
C3 C4 C5 120.1(6) . . ?
C3 C4 H4A 119.9 . . ?
C5 C4 H4A 119.9 . . ?
N1 C5 C4 122.3(5) . . ?
N1 C5 H5A 118.8 . . ?
C4 C5 H5A 118.8 . . ?
N2 C6 C10 126.2(4) . . ?
N2 C6 C7 127.2(4) . . ?
C10 C6 C7 106.6(4) . . ?
N2 C6 Fe1 131.1(3) . . ?
C10 C6 Fe1 67.7(2) . . ?
C7 C6 Fe1 67.4(3) . . ?
N2 C6 Y1 49.5(2) . . ?
C10 C6 Y1 106.5(3) . . ?
C7 C6 Y1 120.8(3) . . ?
Fe1 C6 Y1 82.17(13) . . ?
C8 C7 C6 108.7(4) . . ?
C8 C7 Fe1 68.9(3) . . ?
C6 C7 Fe1 72.4(3) . . ?
C8 C7 H7A 125.6 . . ?
C6 C7 H7A 125.6 . . ?
Fe1 C7 H7A 125.6 . . ?
C9 C8 C7 108.1(4) . . ?
C9 C8 Fe1 69.7(3) . . ?
C7 C8 Fe1 70.4(3) . . ?
C9 C8 H8A 125.9 . . ?
C7 C8 H8A 125.9 . . ?
Fe1 C8 H8A 125.9 . . ?
C8 C9 C10 107.9(4) . . ?
C8 C9 Fe1 69.6(3) . . ?
C10 C9 Fe1 70.4(3) . . ?
C8 C9 H9A 126.1 . . ?
C10 C9 H9A 126.1 . . ?
Fe1 C9 H9A 126.1 . . ?
C6 C10 C9 108.6(4) . . ?
C6 C10 Fe1 72.3(3) . . ?
C9 C10 Fe1 68.7(3) . . ?
C6 C10 H10A 125.7 . . ?
C9 C10 H10A 125.7 . . ?
Fe1 C10 H10A 125.7 . . ?
Si1 C11 H11A 109.5 . . ?
Si1 C11 H11B 109.5 . . ?
H11A C11 H11B 109.5 . . ?
Si1 C11 H11C 109.5 . . ?
H11A C11 H11C 109.5 . . ?
H11B C11 H11C 109.5 . . ?
C13 C12 C14 108.7(7) . . ?
C13 C12 C15 109.6(6) . . ?
C14 C12 C15 106.9(6) . . ?
C13 C12 Si1 109.6(5) . . ?
C14 C12 Si1 112.2(4) . . ?
C15 C12 Si1 109.8(4) . . ?
C12 C13 H13A 109.5 . . ?
C12 C13 H13B 109.5 . . ?
H13A C13 H13B 109.5 . . ?
C12 C13 H13C 109.5 . . ?
H13A C13 H13C 109.5 . . ?
H13B C13 H13C 109.5 . . ?
C12 C14 H14A 109.5 . . ?
C12 C14 H14B 109.5 . . ?
H14A C14 H14B 109.5 . . ?
C12 C14 H14C 109.5 . . ?
H14A C14 H14C 109.5 . . ?
H14B C14 H14C 109.5 . . ?
C12 C15 H15A 109.5 . . ?
C12 C15 H15B 109.5 . . ?
H15A C15 H15B 109.5 . . ?
C12 C15 H15C 109.5 . . ?
H15A C15 H15C 109.5 . . ?
H15B C15 H15C 109.5 . . ?
Si1 C16 H16A 109.5 . . ?
Si1 C16 H16B 109.5 . . ?
H16A C16 H16B 109.5 . . ?
Si1 C16 H16C 109.5 . . ?
H16A C16 H16C 109.5 . . ?
H16B C16 H16C 109.5 . . ?
C18 C17 N3 126.0(6) . . ?
C18 C17 H17A 117.0 . . ?
N3 C17 H17A 117.0 . . ?
C17 C18 C19 122.7(6) . . ?
C17 C18 H18A 118.7 . . ?
C19 C18 H18A 118.7 . . ?
C18 C19 C18 109.2(7) 2_656 . ?
C18 C19 H19A 105(3) 2_656 . ?
C18 C19 H19A 116(3) . . ?

loop_
_geom_bond_atom_site_label_1
_geom_bond_atom_site_label_2
_geom_bond_distance
_geom_bond_site_symmetry_2
_geom_bond_publ_flag
Y1 N2 2.237(4) . ?
Y1 N2 2.237(4) 2_656 ?
Y1 N3 2.310(6) . ?
Y1 N1 2.499(4) . ?
Y1 N1 2.499(4) 2_656 ?
Y1 C6 2.879(4) . ?
Y1 C6 2.879(4) 2_656 ?
Y1 Fe1 3.3363(11) . ?
Fe1 C8 2.038(5) 2_656 ?
Fe1 C8 2.038(5) . ?
Fe1 C9 2.040(5) . ?
Fe1 C9 2.040(5) 2_656 ?
Fe1 C7 2.056(5) 2_656 ?
Fe1 C7 2.056(5) . ?
Fe1 C10 2.062(4) 2_656 ?
Fe1 C10 2.062(4) . ?
Fe1 C6 2.123(4) 2_656 ?
Fe1 C6 2.123(4) . ?
Si1 N2 1.720(4) . ?
Si1 C16 1.877(8) . ?
Si1 C12 1.897(6) . ?
Si1 C11 1.897(8) . ?
N1 C5 1.334(7) . ?
N1 C1 1.347(7) . ?
N2 C6 1.409(6) . ?
N3 C17 1.382(6) 2_656 ?
N3 C17 1.382(6) . ?
C1 C2 1.373(8) . ?
C1 H1A 0.9500 . ?
C2 C3 1.383(9) . ?
C2 H2A 0.9500 . ?
C3 C4 1.372(9) . ?
C3 H3B 0.9500 . ?
C4 C5 1.386(8) . ?
C4 H4A 0.9500 . ?
C5 H5A 0.9500 . ?
C6 C10 1.431(6) . ?
C6 C7 1.439(6) . ?
C7 C8 1.424(7) . ?
C7 H7A 1.0000 . ?
C8 C9 1.418(7) . ?
C8 H8A 1.0000 . ?
C9 C10 1.434(6) . ?
C9 H9A 1.0000 . ?
C10 H10A 1.0000 . ?
C11 H11A 0.9800 . ?
C11 H11B 0.9800 . ?
C11 H11C 0.9800 . ?
C12 C13 1.509(9) . ?
C12 C14 1.528(10) . ?
C12 C15 1.543(8) . ?
C13 H13A 0.9800 . ?
C13 H13B 0.9800 . ?
C13 H13C 0.9800 . ?
C14 H14A 0.9800 . ?
C14 H14B 0.9800 . ?
C14 H14C 0.9800 . ?
C15 H15A 0.9800 . ?
C15 H15B 0.9800 . ?
C15 H15C 0.9800 . ?
C16 H16A 0.9800 . ?
C16 H16B 0.9800 . ?
C16 H16C 0.9800 . ?
C17 C18 1.364(7) . ?
C17 H17A 0.9500 . ?
C18 C19 1.496(9) . ?
C18 H18A 0.9500 . ?
C19 C18 1.496(9) 2_656 ?
C19 H19A 1.12(7) . ?
